data_1564582
loop_
_publ_author_name
'Hasanzadeh Esfahani, Maryam'
'Behzad, Mahdi'
'Dusek, Michal'
'Kucerakova, Monika'

_publ_section_title
;
 Synthesis and characterization of a series of acylpyrazolone transition
 metal complexes: Crystal structures and catalytic performance in the
 epoxidation of cyclooctene
;
_journal_name_full 'Inorganica Chimica Acta'
_journal_page_first 119637
_journal_paper_doi 10.1016/j.ica.2020.119637
_journal_volume 508
_journal_year 2020
_chemical_absolute_configuration .
_chemical_formula_moiety 'C36 H33 Fe N6 O6'
_chemical_formula_sum 'C36 H33 Fe N6 O6'
_chemical_formula_weight 701.5
_space_group_IT_number 2
_space_group_name_Hall '-P 1'
_space_group_name_H-M_alt 'P -1'
_symmetry_cell_setting triclinic
_symmetry_Int_Tables_number 2
_symmetry_space_group_name_Hall '-P 1'
_symmetry_space_group_name_H-M 'P -1'
_cell_angle_alpha 71.394(3)
_cell_angle_beta 85.959(3)
_cell_angle_gamma 83.585(3)
_cell_formula_units_Z 4
_cell_length_a 9.2630(3)
_cell_length_b 18.2874(6)
_cell_length_c 20.6851(7)
_cell_measurement_reflns_used 4817
_cell_measurement_temperature 95.00(10)
_cell_measurement_theta_max 73.89
_cell_measurement_theta_min 4.49
_cell_volume 3297.8(2)
_computing_cell_refinement 'CrysAlisPro 1.171.39.35c (Rigaku OD, 2017)'
_computing_data_collection 'CrysAlisPro 1.171.39.35c (Rigaku OD, 2017)'
_computing_data_reduction 'CrysAlisPro 1.171.39.35c (Rigaku OD, 2017)'
_diffrn_ambient_temperature 95
_diffrn_detector 'CCD plate'
_diffrn_detector_area_resol_mean 5.2027
_diffrn_measured_fraction_theta_full 0.98
_diffrn_measured_fraction_theta_max 0.95
_diffrn_measurement_device 'four-circle diffractometer'
_diffrn_measurement_device_type 'SuperNova, Dual, Cu at home/near, AtlasS2'
_diffrn_measurement_method '\w scans'
_diffrn_radiation_monochromator mirror
_diffrn_radiation_probe x-ray
_diffrn_radiation_source 'X-ray tube'
_diffrn_radiation_type 'Cu K\a'
_diffrn_radiation_wavelength 1.54184
_diffrn_reflns_av_R_equivalents 0.0402
_diffrn_reflns_av_unetI/netI 0.0613
_diffrn_reflns_limit_h_max 11
_diffrn_reflns_limit_h_min -10
_diffrn_reflns_limit_k_max 18
_diffrn_reflns_limit_k_min -22
_diffrn_reflns_limit_l_max 25
_diffrn_reflns_limit_l_min -23
_diffrn_reflns_number 20221
_diffrn_reflns_reduction_process
;
Integration of the CCD images was done by program CrysAlisPro
(Agilent Technologies, 2010). The same program was used for indexing of the
crystal shape and absorption correction.
;
_diffrn_reflns_theta_full 69.91
_diffrn_reflns_theta_max 74.47
_diffrn_reflns_theta_min 3.91
_diffrn_source 'micro-focus sealed X-ray tube'
_exptl_absorpt_coefficient_mu 4.139
_exptl_absorpt_correction_T_max 1
_exptl_absorpt_correction_T_min 0.969
_exptl_absorpt_correction_type multi-scan
_exptl_absorpt_process_details
;
CrysAlisPro 1.171.39.35c (Rigaku Oxford Diffraction, 2017)
Empirical absorption correction using spherical harmonics,
 implemented in SCALE3 ABSPACK scaling algorithm.
;
_exptl_crystal_colour black
_exptl_crystal_density_diffrn 1.413
_exptl_crystal_description 'polygon shape'
_exptl_crystal_F_000 1460
_exptl_crystal_size_max 0.062
_exptl_crystal_size_mid 0.026
_exptl_crystal_size_min 0.020
_refine_diff_density_max 0.36
_refine_diff_density_min -0.45
_refine_ls_extinction_method none
_refine_ls_goodness_of_fit_gt 1.30
_refine_ls_goodness_of_fit_ref 1.22
_refine_ls_hydrogen_treatment constr
_refine_ls_number_constraints 264
_refine_ls_number_parameters 883
_refine_ls_number_reflns 12817
_refine_ls_number_restraints 0
_refine_ls_R_factor_all 0.0723
_refine_ls_R_factor_gt 0.0428
_refine_ls_shift/su_max 0.0162
_refine_ls_shift/su_mean 0.0021
_refine_ls_structure_factor_coef Fsqd
_refine_ls_weighting_details w=1/(\s^2^(I)+0.0016I^2^)
_refine_ls_weighting_scheme sigma
_refine_ls_wR_factor_gt 0.1054
_refine_ls_wR_factor_ref 0.1226
_reflns_number_gt 8680
_reflns_number_total 12817
_reflns_threshold_expression I>3\s(I)
_cod_data_source_file ICA-2020-508-119637.cif
_cod_data_source_block IV
_cod_depositor_comments
;
The following automatic conversions were performed:

data item '_diffrn_radiation_probe' value 'X-ray' was changed to
'x-ray' in accordance with the built-in table derived from the CIF
Core dictionary named 'cif_core.dic' version 2.4.5 last updated on
2014-11-21.

Automatic conversion script
Id: cif_fix_values 8369 2020-08-20 11:38:08Z andrius 

2022-05-15
Z value and formula fixed to values more according to usual
chemical conventions.                 miguel
;
_cod_original_formula_weight 1403.1
_cod_original_formula_moiety 'Fe2 N12 O12 C72 H66'
_cod_original_formula_units_Z 2
_cod_original_formula_sum 'Fe2 N12 O12 C72 H66'
_cod_database_code 1564582

loop_
_space_group_symop_id
_space_group_symop_operation_xyz
1 x,y,z
2 -x,-y,-z

loop_
_atom_site_label
_atom_site_type_symbol
_atom_site_fract_x
_atom_site_fract_y
_atom_site_fract_z
_atom_site_adp_type
_atom_site_U_iso_or_equiv
_atom_site_site_symmetry_multiplicity
_atom_site_occupancy
_atom_site_calc_flag
_atom_site_refinement_flags
_atom_site_disorder_assembly
_atom_site_disorder_group
Fe2 Fe 0.23279(5) 0.57967(3) 0.15747(2) Uani 0.01791(14) 2 1 d . . .
Fe1 Fe 0.77634(5) 0.91389(3) 0.34578(2) Uani 0.01734(14) 2 1 d . . .
O6 O 0.6500(2) 0.82917(11) 0.38035(10) Uani 0.0188(6) 2 1 d . . .
O5 O 0.9276(2) 0.84269(12) 0.31479(11) Uani 0.0215(7) 2 1 d . . .
O7 O 0.3521(2) 0.56219(12) 0.23934(11) Uani 0.0242(7) 2 1 d . . .
O4 O 0.6610(2) 0.95258(11) 0.26259(11) Uani 0.0215(7) 2 1 d . . .
O9 O 0.3671(2) 0.66364(12) 0.10886(11) Uani 0.0222(7) 2 1 d . . .
O2 O 0.6539(2) 0.99172(11) 0.37916(11) Uani 0.0212(7) 2 1 d . . .
O8 O 0.1015(2) 0.50260(12) 0.21349(10) Uani 0.0204(6) 2 1 d . . .
O10 O 0.0892(2) 0.66324(12) 0.17014(10) Uani 0.0213(7) 2 1 d . . .
O1 O 0.8833(2) 0.88086(12) 0.43467(11) Uani 0.0229(7) 2 1 d . . .
O11 O 0.3675(2) 0.49366(12) 0.13647(11) Uani 0.0230(7) 2 1 d . . .
O3 O 0.9128(2) 0.99832(12) 0.30095(11) Uani 0.0227(7) 2 1 d . . .
O12 O 0.1389(2) 0.59689(12) 0.07027(10) Uani 0.0215(7) 2 1 d . . .
N4 N 0.5447(3) 1.06044(14) 0.18499(13) Uani 0.0222(8) 2 1 d . . .
N5 N 0.6580(3) 0.63409(14) 0.39008(13) Uani 0.0214(8) 2 1 d . . .
N8 N 0.0143(3) 0.42325(13) 0.31714(12) Uani 0.0183(8) 2 1 d . . .
N2 N 0.6058(3) 1.07002(14) 0.44914(13) Uani 0.0216(8) 2 1 d . . .
N11 N 0.1615(3) 0.52151(15) -0.06575(13) Uani 0.0238(8) 2 1 d . . .
N12 N 0.1077(3) 0.57498(14) -0.03192(13) Uani 0.0213(8) 2 1 d . . .
N3 N 0.5676(3) 1.13765(14) 0.14979(13) Uani 0.0239(8) 2 1 d . . .
N6 N 0.5927(3) 0.70332(13) 0.39796(12) Uani 0.0184(8) 2 1 d . . .
N9 N -0.0151(3) 0.85228(14) 0.06636(13) Uani 0.0241(8) 2 1 d . . .
N1 N 0.6469(3) 1.07146(15) 0.51272(13) Uani 0.0237(8) 2 1 d . . .
C2 C 0.7741(3) 0.97099(18) 0.48601(15) Uani 0.0217(9) 2 1 d . . .
N7 N 0.0501(3) 0.39711(14) 0.38565(13) Uani 0.0232(8) 2 1 d . . .
N10 N -0.0390(3) 0.78124(14) 0.11605(13) Uani 0.0223(8) 2 1 d . . .
C35 C 0.8853(4) 0.58495(18) 0.34813(17) Uani 0.0285(11) 2 1 d . . .
C4 C 0.6775(3) 1.00883(16) 0.43254(15) Uani 0.0178(9) 2 1 d . . .
C64 C 0.1731(3) 0.55888(16) 0.02826(14) Uani 0.0173(9) 2 1 d . . .
C63 C 0.2602(3) 0.47438(17) -0.02708(15) Uani 0.0213(9) 2 1 d . . .
C65 C 0.0015(3) 0.63549(17) -0.06330(15) Uani 0.0228(9) 2 1 d . . .
C26 C 0.8142(3) 0.72784(17) 0.35265(14) Uani 0.0198(9) 2 1 d . . .
C37 C 0.3376(3) 0.51870(16) 0.30100(15) Uani 0.0203(9) 2 1 d . . .
C33 C 0.2134(3) 0.77537(19) 0.43189(17) Uani 0.0267(10) 2 1 d . . .
C58 C -0.2282(3) 0.69569(18) 0.16661(16) Uani 0.0239(10) 2 1 d . . .
C52 C 0.0826(3) 0.73104(17) 0.12554(14) Uani 0.0199(9) 2 1 d . . .
C25 C 0.9313(3) 0.77093(17) 0.32235(14) Uani 0.0193(9) 2 1 d . . .
C38 C 0.2179(3) 0.47472(16) 0.32256(14) Uani 0.0175(9) 2 1 d . . .
C40 C 0.1113(3) 0.47089(15) 0.27768(14) Uani 0.0170(8) 2 1 d . . .
C3 C 0.7454(3) 1.01312(18) 0.53412(15) Uani 0.0222(10) 2 1 d . . .
C16 C 0.6540(3) 1.02398(16) 0.22696(15) Uani 0.0201(9) 2 1 d . . .
C27 C 0.7895(3) 0.64877(16) 0.36254(15) Uani 0.0209(9) 2 1 d . . .
C61 C 0.3685(3) 0.46385(17) 0.08857(17) Uani 0.0233(10) 2 1 d . . .
C20 C 0.1578(4) 0.9765(2) 0.1569(2) Uani 0.0381(14) 2 1 d . . .
C21 C 0.2197(4) 0.9508(2) 0.2206(2) Uani 0.0345(12) 2 1 d . . .
C70 C -0.0496(3) 0.69216(18) -0.03374(16) Uani 0.0252(10) 2 1 d . . .
C6 C 0.4251(3) 1.17704(17) 0.44655(18) Uani 0.0259(10) 2 1 d . . .
C68 C -0.2076(4) 0.7523(2) -0.12803(18) Uani 0.0342(12) 2 1 d . . .
C5 C 0.5039(3) 1.12939(17) 0.41237(16) Uani 0.0218(9) 2 1 d . . .
C28 C 0.6830(3) 0.76072(16) 0.37636(14) Uani 0.0186(9) 2 1 d . . .
C41 C -0.1201(3) 0.40513(17) 0.29936(15) Uani 0.0202(9) 2 1 d . . .
C1 C 0.8731(3) 0.90680(17) 0.48506(15) Uani 0.0217(9) 2 1 d . . .
C53 C -0.1782(3) 0.76885(18) 0.14933(15) Uani 0.0215(9) 2 1 d . . .
C34 C 0.3577(3) 0.77469(18) 0.40722(17) Uani 0.0244(10) 2 1 d . . .
C17 C 0.4145(3) 1.03130(17) 0.17525(16) Uani 0.0207(9) 2 1 d . . .
C7 C 0.3272(4) 1.23638(19) 0.41095(19) Uani 0.0319(12) 2 1 d . . .
C62 C 0.2763(3) 0.49436(17) 0.03395(15) Uani 0.0196(9) 2 1 d . . .
C66 C -0.0494(4) 0.63702(19) -0.12582(17) Uani 0.0291(11) 2 1 d . . .
C15 C 0.6910(3) 1.14858(17) 0.17062(17) Uani 0.0256(10) 2 1 d . . .
C42 C -0.1783(4) 0.33786(19) 0.34082(18) Uani 0.0331(12) 2 1 d . . .
C14 C 0.7545(3) 1.07964(17) 0.21957(16) Uani 0.0224(9) 2 1 d . . .
C48 C 0.4524(4) 0.5176(2) 0.34844(18) Uani 0.0320(12) 2 1 d . . .
C51 C 0.1214(3) 0.84473(17) 0.04593(16) Uani 0.0227(10) 2 1 d . . .
C32 C 0.1599(4) 0.7076(2) 0.47295(17) Uani 0.0301(11) 2 1 d . . .
C49 C 0.3343(3) 0.73448(17) 0.07758(14) Uani 0.0195(9) 2 1 d . . .
C54 C -0.2628(4) 0.82966(19) 0.16404(19) Uani 0.0304(11) 2 1 d . . .
C13 C 0.8832(3) 1.06306(17) 0.25601(17) Uani 0.0251(10) 2 1 d . . .
C10 C 0.4834(4) 1.14180(18) 0.34395(17) Uani 0.0283(11) 2 1 d . . .
C36 C 1.0684(3) 0.73501(19) 0.29680(17) Uani 0.0264(10) 2 1 d . . .
C19 C 0.2243(4) 1.0300(2) 0.10287(20) Uani 0.0358(13) 2 1 d . . .
C8 C 0.3043(4) 1.24946(19) 0.34265(19) Uani 0.0318(11) 2 1 d . . .
C67 C -0.1535(4) 0.6958(2) -0.15745(18) Uani 0.0335(12) 2 1 d . . .
C57 C -0.3639(3) 0.68418(19) 0.19854(17) Uani 0.0275(11) 2 1 d . . .
C50 C 0.1920(3) 0.76957(17) 0.08005(15) Uani 0.0215(9) 2 1 d . . .
C55 C -0.3992(4) 0.8162(2) 0.19686(19) Uani 0.0332(12) 2 1 d . . .
C44 C -0.3886(4) 0.3708(2) 0.27057(19) Uani 0.0373(13) 2 1 d . . .
C72 C 0.4775(3) 0.39412(18) 0.09458(18) Uani 0.0277(11) 2 1 d . . .
C9 C 0.3841(4) 1.20184(19) 0.30913(19) Uani 0.0328(11) 2 1 d . . .
C22 C 0.3472(3) 0.97778(18) 0.23088(17) Uani 0.0265(10) 2 1 d . . .
C11 C 0.8061(4) 0.9985(2) 0.60259(16) Uani 0.0305(11) 2 1 d . . .
C29 C 0.4467(3) 0.70623(17) 0.42362(14) Uani 0.0195(9) 2 1 d . . .
C71 C 0.3378(4) 0.41069(19) -0.05006(18) Uani 0.0306(11) 2 1 d . . .
C46 C -0.1939(3) 0.45422(18) 0.24337(16) Uani 0.0242(10) 2 1 d . . .
C24 C 0.9928(4) 1.1212(2) 0.2437(2) Uani 0.0359(12) 2 1 d . . .
C23 C 0.7462(4) 1.22662(19) 0.1421(2) Uani 0.0378(13) 2 1 d . . .
C18 C 0.3537(4) 1.05728(19) 0.11160(18) Uani 0.0299(11) 2 1 d . . .
C56 C -0.4493(3) 0.7438(2) 0.21398(18) Uani 0.0306(12) 2 1 d . . .
C43 C -0.3117(4) 0.3218(2) 0.32601(19) Uani 0.0381(13) 2 1 d . . .
C69 C -0.1539(4) 0.75070(19) -0.06655(18) Uani 0.0306(11) 2 1 d . . .
C30 C 0.3941(3) 0.63752(18) 0.46532(16) Uani 0.0248(10) 2 1 d . . .
C39 C 0.1701(3) 0.42706(17) 0.38864(16) Uani 0.0223(10) 2 1 d . . .
C60 C 0.4551(3) 0.77993(19) 0.03765(17) Uani 0.0279(10) 2 1 d . . .
C59 C 0.1809(4) 0.91099(18) -0.00955(18) Uani 0.0314(11) 2 1 d . . .
C31 C 0.2499(4) 0.6391(2) 0.49009(18) Uani 0.0322(12) 2 1 d . . .
C47 C 0.2345(4) 0.41079(19) 0.45689(17) Uani 0.0310(11) 2 1 d . . .
C45 C -0.3289(4) 0.4364(2) 0.23016(17) Uani 0.0306(11) 2 1 d . . .
C12 C 0.9728(4) 0.8671(2) 0.54233(17) Uani 0.0310(11) 2 1 d . . .
H1c35 H 0.970164 0.574045 0.374932 Uiso 0.0342 2 1 d . . .
H2c35 H 0.833896 0.539452 0.359574 Uiso 0.0342 2 1 d . . .
H3c35 H 0.913821 0.599974 0.300537 Uiso 0.0342 2 1 d . . .
H1c33 H 0.151354 0.823014 0.420304 Uiso 0.032 2 1 d . . .
H1c58 H -0.169228 0.653805 0.156493 Uiso 0.0287 2 1 d . . .
H1c20 H 0.069322 0.95737 0.150409 Uiso 0.0457 2 1 d . . .
H1c21 H 0.173432 0.913777 0.257838 Uiso 0.0414 2 1 d . . .
H1c70 H -0.013351 0.69101 0.008953 Uiso 0.0303 2 1 d . . .
H1c6 H 0.439071 1.168486 0.494041 Uiso 0.0311 2 1 d . . .
H1c68 H -0.281332 0.791935 -0.149968 Uiso 0.041 2 1 d . . .
H1c34 H 0.394795 0.821863 0.378858 Uiso 0.0293 2 1 d . . .
H1c7 H 0.273802 1.269307 0.434134 Uiso 0.0383 2 1 d . . .
H1c66 H -0.012974 0.598117 -0.146443 Uiso 0.0349 2 1 d . . .
H1c42 H -0.126198 0.303387 0.378997 Uiso 0.0397 2 1 d . . .
H1c48 H 0.502684 0.46666 0.363882 Uiso 0.0384 2 1 d . . .
H2c48 H 0.520156 0.554285 0.32504 Uiso 0.0384 2 1 d . . .
H3c48 H 0.408293 0.53125 0.386954 Uiso 0.0384 2 1 d . . .
H1c32 H 0.060465 0.708075 0.489542 Uiso 0.0362 2 1 d . . .
H1c54 H -0.228314 0.880062 0.151906 Uiso 0.0365 2 1 d . . .
H1c10 H 0.537406 1.109163 0.320643 Uiso 0.0339 2 1 d . . .
H1c36 H 1.044103 0.706358 0.268097 Uiso 0.0317 2 1 d . . .
H2c36 H 1.127778 0.775067 0.271098 Uiso 0.0317 2 1 d . . .
H3c36 H 1.12093 0.700699 0.334902 Uiso 0.0317 2 1 d . . .
H1c19 H 0.180867 1.048249 0.059104 Uiso 0.043 2 1 d . . .
H1c8 H 0.234968 1.290503 0.318694 Uiso 0.0381 2 1 d . . .
H1c67 H -0.188843 0.697559 -0.200488 Uiso 0.0402 2 1 d . . .
H1c57 H -0.399359 0.634051 0.21013 Uiso 0.0331 2 1 d . . .
H1c55 H -0.458441 0.857618 0.207558 Uiso 0.0399 2 1 d . . .
H1c44 H -0.481508 0.358886 0.26084 Uiso 0.0447 2 1 d . . .
H1c72 H 0.530332 0.400528 0.051812 Uiso 0.0332 2 1 d . . .
H2c72 H 0.544019 0.389378 0.129558 Uiso 0.0332 2 1 d . . .
H3c72 H 0.427263 0.348223 0.106185 Uiso 0.0332 2 1 d . . .
H1c9 H 0.37008 1.210669 0.2616 Uiso 0.0393 2 1 d . . .
H1c22 H 0.388942 0.960403 0.275037 Uiso 0.0318 2 1 d . . .
H1c11 H 0.909996 0.997948 0.598079 Uiso 0.0365 2 1 d . . .
H2c11 H 0.766892 1.038748 0.62111 Uiso 0.0365 2 1 d . . .
H3c11 H 0.780257 0.949316 0.63259 Uiso 0.0365 2 1 d . . .
H1c71 H 0.327334 0.361915 -0.015339 Uiso 0.0367 2 1 d . . .
H2c71 H 0.297082 0.410467 -0.091405 Uiso 0.0367 2 1 d . . .
H3c71 H 0.439046 0.418629 -0.058267 Uiso 0.0367 2 1 d . . .
H1c46 H -0.15253 0.499736 0.214197 Uiso 0.029 2 1 d . . .
H1c24 H 1.011649 1.143327 0.195524 Uiso 0.0431 2 1 d . . .
H2c24 H 0.955387 1.16152 0.262539 Uiso 0.0431 2 1 d . . .
H3c24 H 1.081525 1.096001 0.265241 Uiso 0.0431 2 1 d . . .
H1c23 H 0.753696 1.248091 0.178286 Uiso 0.0454 2 1 d . . .
H2c23 H 0.840316 1.221758 0.120363 Uiso 0.0454 2 1 d . . .
H3c23 H 0.680236 1.260167 0.109174 Uiso 0.0454 2 1 d . . .
H1c18 H 0.400262 1.093699 0.073959 Uiso 0.0359 2 1 d . . .
H1c56 H -0.542891 0.735016 0.236496 Uiso 0.0367 2 1 d . . .
H1c43 H -0.3525 0.275794 0.354525 Uiso 0.0458 2 1 d . . .
H1c69 H -0.189064 0.790284 -0.046507 Uiso 0.0368 2 1 d . . .
H1c30 H 0.456141 0.589851 0.476832 Uiso 0.0297 2 1 d . . .
H1c60 H 0.447979 0.829577 0.044805 Uiso 0.0335 2 1 d . . .
H2c60 H 0.547119 0.752153 0.052723 Uiso 0.0335 2 1 d . . .
H3c60 H 0.447236 0.787047 -0.010044 Uiso 0.0335 2 1 d . . .
H1c59 H 0.222784 0.892915 -0.046119 Uiso 0.0377 2 1 d . . .
H2c59 H 0.103729 0.950901 -0.026427 Uiso 0.0377 2 1 d . . .
H3c59 H 0.254181 0.931457 0.008492 Uiso 0.0377 2 1 d . . .
H1c31 H 0.212884 0.592271 0.519245 Uiso 0.0386 2 1 d . . .
H1c47 H 0.236991 0.458575 0.466582 Uiso 0.0371 2 1 d . . .
H2c47 H 0.176175 0.377139 0.491502 Uiso 0.0371 2 1 d . . .
H3c47 H 0.33151 0.386227 0.456263 Uiso 0.0371 2 1 d . . .
H1c45 H -0.381349 0.470621 0.192008 Uiso 0.0367 2 1 d . . .
H1c12 H 0.916678 0.850163 0.584329 Uiso 0.0372 2 1 d . . .
H2c12 H 1.026966 0.823038 0.533623 Uiso 0.0372 2 1 d . . .
H3c12 H 1.038758 0.902471 0.545777 Uiso 0.0372 2 1 d . . .

loop_
_atom_site_aniso_label
_atom_site_aniso_type_symbol
_atom_site_aniso_U_11
_atom_site_aniso_U_22
_atom_site_aniso_U_33
_atom_site_aniso_U_12
_atom_site_aniso_U_13
_atom_site_aniso_U_23
Fe2 Fe 0.0182(2) 0.0192(2) 0.0169(2) -0.00165(17) -0.00179(18) -0.00636(17)
Fe1 Fe 0.0191(2) 0.0154(2) 0.0182(2) -0.00114(17) -0.00170(18) -0.00631(17)
O6 O 0.0196(10) 0.0156(9) 0.0222(10) -0.0016(8) 0.0032(8) -0.0080(8)
O5 O 0.0192(10) 0.0215(10) 0.0255(11) -0.0011(8) 0.0019(8) -0.0105(8)
O7 O 0.0249(11) 0.0285(11) 0.0205(11) -0.0082(9) -0.0068(9) -0.0064(9)
O4 O 0.0254(11) 0.0175(9) 0.0236(11) -0.0037(8) -0.0066(9) -0.0075(8)
O9 O 0.0208(10) 0.0206(10) 0.0261(11) -0.0024(8) -0.0011(9) -0.0087(8)
O2 O 0.0246(11) 0.0194(9) 0.0223(10) -0.0016(8) -0.0050(9) -0.0096(8)
O8 O 0.0230(10) 0.0218(10) 0.0156(10) -0.0051(8) -0.0043(8) -0.0028(8)
O10 O 0.0230(10) 0.0212(10) 0.0199(10) -0.0025(8) -0.0003(8) -0.0068(8)
O1 O 0.0250(11) 0.0203(10) 0.0234(11) 0.0000(8) -0.0033(9) -0.0071(8)
O11 O 0.0220(10) 0.0229(10) 0.0236(11) 0.0004(8) -0.0054(9) -0.0066(8)
O3 O 0.0238(10) 0.0187(10) 0.0244(11) -0.0042(8) -0.0068(9) -0.0031(8)
O12 O 0.0235(10) 0.0240(10) 0.0175(10) 0.0027(8) -0.0029(8) -0.0086(8)
N4 N 0.0223(12) 0.0206(12) 0.0236(13) -0.0018(10) -0.0036(10) -0.0063(10)
N5 N 0.0226(12) 0.0183(11) 0.0259(13) 0.0028(10) -0.0041(10) -0.0113(10)
N8 N 0.0199(12) 0.0182(11) 0.0177(12) -0.0004(9) -0.0042(9) -0.0069(9)
N2 N 0.0261(13) 0.0201(12) 0.0212(12) -0.0055(10) -0.0010(10) -0.0091(10)
N11 N 0.0308(14) 0.0241(12) 0.0201(12) -0.0061(11) 0.0017(11) -0.0112(10)
N12 N 0.0229(12) 0.0234(12) 0.0197(12) -0.0001(10) -0.0018(10) -0.0101(10)
N3 N 0.0231(13) 0.0198(12) 0.0252(13) -0.0011(10) 0.0004(10) -0.0027(10)
N6 N 0.0189(12) 0.0178(11) 0.0204(12) -0.0008(9) 0.0013(9) -0.0092(9)
N9 N 0.0268(13) 0.0205(12) 0.0246(13) -0.0021(10) -0.0011(11) -0.0065(10)
N1 N 0.0260(13) 0.0301(13) 0.0173(12) -0.0042(11) 0.0022(10) -0.0106(10)
C2 C 0.0215(14) 0.0258(14) 0.0202(14) -0.0070(12) 0.0020(12) -0.0096(12)
N7 N 0.0257(13) 0.0228(12) 0.0207(12) 0.0000(10) -0.0057(10) -0.0061(10)
N10 N 0.0244(13) 0.0199(12) 0.0238(13) -0.0022(10) -0.0008(10) -0.0085(10)
C35 C 0.0291(16) 0.0251(15) 0.0329(18) 0.0034(13) 0.0030(14) -0.0144(14)
C4 C 0.0189(13) 0.0161(13) 0.0191(14) -0.0041(11) 0.0032(11) -0.0064(11)
C64 C 0.0157(13) 0.0222(13) 0.0135(13) -0.0063(11) 0.0042(10) -0.0046(11)
C63 C 0.0214(14) 0.0223(14) 0.0205(14) -0.0052(12) 0.0065(12) -0.0076(12)
C65 C 0.0228(14) 0.0228(14) 0.0194(14) -0.0083(12) -0.0010(12) 0.0003(11)
C26 C 0.0236(14) 0.0206(13) 0.0162(13) 0.0031(11) -0.0039(11) -0.0085(11)
C37 C 0.0226(14) 0.0197(13) 0.0214(14) -0.0005(11) -0.0048(12) -0.0100(11)
C33 C 0.0200(14) 0.0307(16) 0.0303(16) -0.0023(12) 0.0061(13) -0.0124(13)
C58 C 0.0225(15) 0.0249(15) 0.0254(15) -0.0012(12) -0.0005(12) -0.0096(12)
C52 C 0.0228(14) 0.0222(14) 0.0159(13) -0.0016(11) -0.0007(11) -0.0078(11)
C25 C 0.0208(14) 0.0219(14) 0.0163(13) 0.0007(11) -0.0011(11) -0.0084(11)
C38 C 0.0186(13) 0.0189(13) 0.0160(13) 0.0004(11) -0.0014(11) -0.0072(11)
C40 C 0.0162(13) 0.0159(12) 0.0188(13) 0.0019(10) -0.0011(11) -0.0064(11)
C3 C 0.0218(15) 0.0304(15) 0.0172(14) -0.0117(12) 0.0057(11) -0.0097(12)
C16 C 0.0255(15) 0.0182(13) 0.0176(13) 0.0000(11) -0.0030(12) -0.0070(11)
C27 C 0.0279(15) 0.0178(13) 0.0192(14) -0.0002(11) -0.0066(12) -0.0081(11)
C61 C 0.0236(15) 0.0176(13) 0.0286(16) -0.0035(12) -0.0033(13) -0.0061(12)
C20 C 0.0259(17) 0.0345(18) 0.062(3) -0.0026(14) -0.0064(17) -0.0257(18)
C21 C 0.0275(17) 0.0311(17) 0.047(2) -0.0045(14) -0.0009(15) -0.0153(16)
C70 C 0.0228(15) 0.0278(15) 0.0231(15) 0.0016(12) -0.0014(12) -0.0066(12)
C6 C 0.0245(15) 0.0223(14) 0.0341(17) -0.0014(12) 0.0014(13) -0.0142(13)
C68 C 0.0272(17) 0.0360(18) 0.0308(18) -0.0008(14) -0.0094(14) 0.0024(14)
C5 C 0.0201(14) 0.0192(13) 0.0272(15) -0.0039(11) 0.0008(12) -0.0087(12)
C28 C 0.0199(14) 0.0199(13) 0.0169(13) -0.0024(11) -0.0040(11) -0.0061(11)
C41 C 0.0150(13) 0.0258(14) 0.0213(14) -0.0040(11) 0.0024(11) -0.0096(12)
C1 C 0.0234(14) 0.0214(14) 0.0179(14) -0.0084(12) 0.0014(12) -0.0013(11)
C53 C 0.0172(13) 0.0277(15) 0.0223(14) -0.0003(12) -0.0006(11) -0.0123(12)
C34 C 0.0212(15) 0.0225(14) 0.0283(16) -0.0043(12) -0.0036(12) -0.0049(12)
C17 C 0.0163(13) 0.0216(13) 0.0271(15) -0.0006(11) 0.0027(11) -0.0128(12)
C7 C 0.0338(18) 0.0254(15) 0.0378(19) -0.0035(14) 0.0049(15) -0.0126(14)
C62 C 0.0197(13) 0.0210(13) 0.0179(14) -0.0067(11) 0.0024(11) -0.0050(11)
C66 C 0.0310(17) 0.0295(16) 0.0301(17) -0.0071(13) -0.0063(14) -0.0113(14)
C15 C 0.0254(15) 0.0203(14) 0.0278(16) -0.0007(12) -0.0038(13) -0.0029(12)
C42 C 0.041(2) 0.0245(16) 0.0313(18) -0.0097(14) -0.0131(15) 0.0000(13)
C14 C 0.0226(14) 0.0205(14) 0.0254(15) -0.0036(11) 0.0002(12) -0.0088(12)
C48 C 0.0279(17) 0.0438(19) 0.0276(17) -0.0085(15) -0.0064(14) -0.0128(15)
C51 C 0.0240(15) 0.0229(14) 0.0224(15) -0.0023(12) 0.0051(12) -0.0099(12)
C32 C 0.0246(16) 0.0398(18) 0.0309(17) -0.0093(14) 0.0007(13) -0.0163(15)
C49 C 0.0219(14) 0.0206(13) 0.0168(13) -0.0053(11) 0.0007(11) -0.0064(11)
C54 C 0.0278(16) 0.0275(16) 0.0412(19) -0.0037(13) -0.0034(14) -0.0175(14)
C13 C 0.0263(16) 0.0215(14) 0.0278(16) -0.0057(12) -0.0010(13) -0.0071(12)
C10 C 0.0317(17) 0.0260(15) 0.0296(17) 0.0009(13) -0.0042(14) -0.0128(13)
C36 C 0.0230(15) 0.0308(16) 0.0273(16) -0.0022(12) 0.0100(13) -0.0141(13)
C19 C 0.0347(19) 0.0393(19) 0.039(2) -0.0019(15) -0.0124(16) -0.0176(16)
C8 C 0.0284(17) 0.0237(15) 0.0392(19) 0.0009(13) 0.0032(15) -0.0063(14)
C67 C 0.0299(17) 0.0373(18) 0.0285(17) -0.0034(14) -0.0114(14) -0.0014(14)
C57 C 0.0242(15) 0.0308(16) 0.0283(16) -0.0067(13) -0.0063(13) -0.0078(13)
C50 C 0.0245(15) 0.0195(13) 0.0227(14) -0.0030(11) -0.0010(12) -0.0094(11)
C55 C 0.0231(16) 0.0417(19) 0.044(2) 0.0043(14) 0.0048(14) -0.0299(16)
C44 C 0.0303(18) 0.046(2) 0.039(2) -0.0151(16) -0.0092(15) -0.0128(16)
C72 C 0.0246(16) 0.0232(15) 0.0351(18) 0.0058(13) -0.0043(14) -0.0109(13)
C9 C 0.0358(18) 0.0293(16) 0.0299(17) 0.0054(14) -0.0076(15) -0.0060(14)
C22 C 0.0223(15) 0.0284(15) 0.0291(16) 0.0008(12) 0.0029(13) -0.0112(13)
C11 C 0.0378(18) 0.0337(17) 0.0233(16) -0.0060(15) -0.0068(14) -0.0118(13)
C29 C 0.0194(14) 0.0253(14) 0.0159(13) -0.0075(11) -0.0017(11) -0.0074(11)
C71 C 0.0356(18) 0.0287(16) 0.0329(18) -0.0055(14) 0.0018(15) -0.0171(14)
C46 C 0.0206(14) 0.0247(15) 0.0257(15) -0.0001(12) -0.0025(12) -0.0061(12)
C24 C 0.0294(17) 0.0267(16) 0.046(2) -0.0101(14) -0.0098(16) 0.0014(15)
C23 C 0.0308(18) 0.0221(16) 0.053(2) -0.0022(14) -0.0090(17) 0.0006(15)
C18 C 0.0320(17) 0.0282(16) 0.0304(17) 0.0004(14) -0.0107(14) -0.0098(14)
C56 C 0.0181(14) 0.0461(19) 0.0343(18) -0.0003(14) 0.0007(13) -0.0234(16)
C43 C 0.041(2) 0.0382(19) 0.0330(19) -0.0233(16) -0.0002(16) -0.0013(15)
C69 C 0.0280(17) 0.0271(16) 0.0330(18) 0.0025(13) 0.0006(14) -0.0061(14)
C30 C 0.0254(15) 0.0241(14) 0.0265(16) -0.0048(12) 0.0026(13) -0.0102(12)
C39 C 0.0212(14) 0.0238(14) 0.0240(15) 0.0016(12) -0.0034(12) -0.0110(12)
C60 C 0.0239(15) 0.0271(15) 0.0291(17) -0.0065(13) 0.0027(13) -0.0033(13)
C59 C 0.0336(18) 0.0254(15) 0.0307(17) -0.0002(14) 0.0021(14) -0.0039(13)
C31 C 0.0320(18) 0.0341(17) 0.0310(18) -0.0131(14) 0.0010(14) -0.0084(14)
C47 C 0.0391(19) 0.0313(16) 0.0226(16) -0.0043(14) -0.0122(14) -0.0059(13)
C45 C 0.0246(16) 0.0399(18) 0.0253(16) -0.0064(14) -0.0032(13) -0.0059(14)
C12 C 0.0287(17) 0.0349(17) 0.0258(16) 0.0013(14) -0.0073(14) -0.0048(14)

loop_
_atom_type_symbol
_atom_type_scat_dispersion_real
_atom_type_scat_dispersion_imag
_atom_type_scat_source
C 0.0181 0.0091 'International Tables Vol C tables 4.2.6.8 and 6.1.1.1'
H 0.0000 0.0000 'International Tables Vol C tables 4.2.6.8 and 6.1.1.1'
Fe -1.1336 3.1974 'International Tables Vol C tables 4.2.6.8 and 6.1.1.1'
N 0.0311 0.0180 'International Tables Vol C tables 4.2.6.8 and 6.1.1.1'
O 0.0492 0.0322 'International Tables Vol C tables 4.2.6.8 and 6.1.1.1'

loop_
_geom_angle_atom_site_label_1
_geom_angle_atom_site_label_2
_geom_angle_atom_site_label_3
_geom_angle_site_symmetry_1
_geom_angle_site_symmetry_2
_geom_angle_site_symmetry_3
_geom_angle
O7 Fe2 O9 . . . 85.41(9)
O7 Fe2 O8 . . . 89.94(9)
O7 Fe2 O10 . . . 98.94(10)
O7 Fe2 O11 . . . 86.96(9)
O7 Fe2 O12 . . . 172.78(9)
O9 Fe2 O8 . . . 173.61(10)
O9 Fe2 O10 . . . 87.63(9)
O9 Fe2 O11 . . . 93.67(9)
O9 Fe2 O12 . . . 89.59(9)
O8 Fe2 O10 . . . 88.76(8)
O8 Fe2 O11 . . . 90.47(9)
O8 Fe2 O12 . . . 95.42(9)
O10 Fe2 O11 . . . 174.04(10)
O10 Fe2 O12 . . . 86.03(9)
O11 Fe2 O12 . . . 88.16(9)
O6 Fe1 O5 . . . 90.15(9)
O6 Fe1 O4 . . . 88.29(9)
O6 Fe1 O2 . . . 97.43(9)
O6 Fe1 O1 . . . 92.15(9)
O6 Fe1 O3 . . . 173.97(10)
O5 Fe1 O4 . . . 98.64(9)
O5 Fe1 O2 . . . 170.92(10)
O5 Fe1 O1 . . . 86.46(9)
O5 Fe1 O3 . . . 85.36(9)
O4 Fe1 O2 . . . 86.64(9)
O4 Fe1 O1 . . . 174.88(9)
O4 Fe1 O3 . . . 88.40(9)
O2 Fe1 O1 . . . 88.24(9)
O2 Fe1 O3 . . . 87.41(9)
O1 Fe1 O3 . . . 91.60(9)
Fe1 O6 C28 . . . 124.02(18)
Fe1 O5 C25 . . . 130.57(19)
Fe2 O7 C37 . . . 131.4(2)
Fe1 O4 C16 . . . 120.5(2)
Fe2 O9 C49 . . . 128.92(19)
Fe1 O2 C4 . . . 124.77(18)
Fe2 O8 C40 . . . 123.4(2)
Fe2 O10 C52 . . . 120.12(19)
Fe1 O1 C1 . . . 132.16(18)
Fe2 O11 C61 . . . 131.23(19)
Fe1 O3 C13 . . . 127.8(2)
Fe2 O12 C64 . . . 125.74(17)
N3 N4 C16 . . . 111.9(3)
N3 N4 C17 . . . 119.3(2)
C16 N4 C17 . . . 128.8(2)
N6 N5 C27 . . . 106.1(2)
N7 N8 C40 . . . 111.7(3)
N7 N8 C41 . . . 118.5(2)
C40 N8 C41 . . . 129.4(2)
N1 N2 C4 . . . 111.3(2)
N1 N2 C5 . . . 118.5(3)
C4 N2 C5 . . . 130.2(3)
N12 N11 C63 . . . 106.4(3)
N11 N12 C64 . . . 110.7(2)
N11 N12 C65 . . . 119.2(3)
C64 N12 C65 . . . 130.1(3)
N4 N3 C15 . . . 105.6(2)
N5 N6 C28 . . . 111.7(2)
N5 N6 C29 . . . 118.9(2)
C28 N6 C29 . . . 129.3(3)
N10 N9 C51 . . . 105.3(2)
N2 N1 C3 . . . 106.2(3)
C4 C2 C3 . . . 104.8(3)
C4 C2 C1 . . . 122.8(3)
C3 C2 C1 . . . 132.4(3)
N8 N7 C39 . . . 106.1(2)
N9 N10 C52 . . . 111.6(2)
N9 N10 C53 . . . 120.5(2)
C52 N10 C53 . . . 127.9(2)
C27 C35 H1c35 . . . 109.47
C27 C35 H2c35 . . . 109.47
C27 C35 H3c35 . . . 109.47
H1c35 C35 H2c35 . . . 109.47
H1c35 C35 H3c35 . . . 109.47
H2c35 C35 H3c35 . . . 109.47
O2 C4 N2 . . . 123.8(2)
O2 C4 C2 . . . 130.0(3)
N2 C4 C2 . . . 106.1(3)
O12 C64 N12 . . . 123.1(2)
O12 C64 C62 . . . 129.5(3)
N12 C64 C62 . . . 107.4(3)
N11 C63 C62 . . . 111.5(3)
N11 C63 C71 . . . 118.8(3)
C62 C63 C71 . . . 129.8(3)
N12 C65 C70 . . . 121.4(3)
N12 C65 C66 . . . 117.8(3)
C70 C65 C66 . . . 120.8(3)
C25 C26 C27 . . . 131.9(3)
C25 C26 C28 . . . 123.2(3)
C27 C26 C28 . . . 104.8(3)
O7 C37 C38 . . . 121.0(3)
O7 C37 C48 . . . 116.8(3)
C38 C37 C48 . . . 122.2(3)
C34 C33 C32 . . . 120.1(3)
C34 C33 H1c33 . . . 119.93
C32 C33 H1c33 . . . 119.93
C53 C58 C57 . . . 119.2(3)
C53 C58 H1c58 . . . 120.42
C57 C58 H1c58 . . . 120.42
O10 C52 N10 . . . 123.1(3)
O10 C52 C50 . . . 130.1(3)
N10 C52 C50 . . . 106.8(2)
O5 C25 C26 . . . 121.9(3)
O5 C25 C36 . . . 116.0(3)
C26 C25 C36 . . . 122.2(3)
C37 C38 C40 . . . 123.5(2)
C37 C38 C39 . . . 132.1(3)
C40 C38 C39 . . . 104.4(3)
O8 C40 N8 . . . 123.6(3)
O8 C40 C38 . . . 130.4(3)
N8 C40 C38 . . . 106.0(2)
N1 C3 C2 . . . 111.5(3)
N1 C3 C11 . . . 118.1(3)
C2 C3 C11 . . . 130.3(3)
O4 C16 N4 . . . 123.9(3)
O4 C16 C14 . . . 129.8(3)
N4 C16 C14 . . . 106.2(2)
N5 C27 C35 . . . 118.3(3)
N5 C27 C26 . . . 110.9(3)
C35 C27 C26 . . . 130.8(3)
O11 C61 C62 . . . 121.9(3)
O11 C61 C72 . . . 115.5(3)
C62 C61 C72 . . . 122.6(3)
C21 C20 C19 . . . 119.7(4)
C21 C20 H1c20 . . . 120.13
C19 C20 H1c20 . . . 120.13
C20 C21 C22 . . . 120.9(3)
C20 C21 H1c21 . . . 119.54
C22 C21 H1c21 . . . 119.54
C65 C70 C69 . . . 119.4(3)
C65 C70 H1c70 . . . 120.29
C69 C70 H1c70 . . . 120.29
C5 C6 C7 . . . 119.1(3)
C5 C6 H1c6 . . . 120.44
C7 C6 H1c6 . . . 120.44
C67 C68 C69 . . . 119.3(3)
C67 C68 H1c68 . . . 120.35
C69 C68 H1c68 . . . 120.35
N2 C5 C6 . . . 118.4(3)
N2 C5 C10 . . . 121.3(3)
C6 C5 C10 . . . 120.3(3)
O6 C28 N6 . . . 123.7(3)
O6 C28 C26 . . . 129.9(3)
N6 C28 C26 . . . 106.4(3)
N8 C41 C42 . . . 118.4(3)
N8 C41 C46 . . . 120.9(3)
C42 C41 C46 . . . 120.7(3)
O1 C1 C2 . . . 121.2(3)
O1 C1 C12 . . . 116.8(3)
C2 C1 C12 . . . 122.0(3)
N10 C53 C58 . . . 119.5(3)
N10 C53 C54 . . . 119.8(3)
C58 C53 C54 . . . 120.7(3)
C33 C34 C29 . . . 119.9(3)
C33 C34 H1c34 . . . 120.03
C29 C34 H1c34 . . . 120.03
N4 C17 C22 . . . 119.5(3)
N4 C17 C18 . . . 119.6(3)
C22 C17 C18 . . . 120.9(3)
C6 C7 C8 . . . 121.5(4)
C6 C7 H1c7 . . . 119.25
C8 C7 H1c7 . . . 119.25
C64 C62 C63 . . . 104.1(2)
C64 C62 C61 . . . 123.0(3)
C63 C62 C61 . . . 132.9(3)
C65 C66 C67 . . . 118.7(3)
C65 C66 H1c66 . . . 120.65
C67 C66 H1c66 . . . 120.65
N3 C15 C14 . . . 111.8(3)
N3 C15 C23 . . . 118.7(3)
C14 C15 C23 . . . 129.5(3)
C41 C42 C43 . . . 118.9(3)
C41 C42 H1c42 . . . 120.57
C43 C42 H1c42 . . . 120.57
C16 C14 C15 . . . 104.3(3)
C16 C14 C13 . . . 122.9(2)
C15 C14 C13 . . . 132.8(3)
C37 C48 H1c48 . . . 109.47
C37 C48 H2c48 . . . 109.47
C37 C48 H3c48 . . . 109.47
H1c48 C48 H2c48 . . . 109.47
H1c48 C48 H3c48 . . . 109.47
H2c48 C48 H3c48 . . . 109.47
N9 C51 C50 . . . 112.2(2)
N9 C51 C59 . . . 118.7(3)
C50 C51 C59 . . . 129.1(3)
C33 C32 C31 . . . 119.9(3)
C33 C32 H1c32 . . . 120.07
C31 C32 H1c32 . . . 120.07
O9 C49 C50 . . . 121.8(3)
O9 C49 C60 . . . 116.9(3)
C50 C49 C60 . . . 121.4(2)
C53 C54 C55 . . . 118.9(3)
C53 C54 H1c54 . . . 120.56
C55 C54 H1c54 . . . 120.56
O3 C13 C14 . . . 121.8(3)
O3 C13 C24 . . . 116.4(3)
C14 C13 C24 . . . 121.9(3)
C5 C10 C9 . . . 119.6(3)
C5 C10 H1c10 . . . 120.2
C9 C10 H1c10 . . . 120.2
C25 C36 H1c36 . . . 109.47
C25 C36 H2c36 . . . 109.47
C25 C36 H3c36 . . . 109.47
H1c36 C36 H2c36 . . . 109.47
H1c36 C36 H3c36 . . . 109.47
H2c36 C36 H3c36 . . . 109.47
C20 C19 C18 . . . 120.5(4)
C20 C19 H1c19 . . . 119.73
C18 C19 H1c19 . . . 119.73
C7 C8 C9 . . . 118.8(3)
C7 C8 H1c8 . . . 120.6
C9 C8 H1c8 . . . 120.6
C68 C67 C66 . . . 121.2(4)
C68 C67 H1c67 . . . 119.38
C66 C67 H1c67 . . . 119.38
C58 C57 C56 . . . 120.9(3)
C58 C57 H1c57 . . . 119.53
C56 C57 H1c57 . . . 119.53
C52 C50 C51 . . . 104.1(3)
C52 C50 C49 . . . 121.9(2)
C51 C50 C49 . . . 134.0(3)
C54 C55 C56 . . . 120.6(3)
C54 C55 H1c55 . . . 119.69
C56 C55 H1c55 . . . 119.69
C43 C44 C45 . . . 118.6(4)
C43 C44 H1c44 . . . 120.68
C45 C44 H1c44 . . . 120.68
C61 C72 H1c72 . . . 109.47
C61 C72 H2c72 . . . 109.47
C61 C72 H3c72 . . . 109.47
H1c72 C72 H2c72 . . . 109.47
H1c72 C72 H3c72 . . . 109.47
H2c72 C72 H3c72 . . . 109.47
C10 C9 C8 . . . 120.7(3)
C10 C9 H1c9 . . . 119.66
C8 C9 H1c9 . . . 119.66
C21 C22 C17 . . . 118.7(3)
C21 C22 H1c22 . . . 120.67
C17 C22 H1c22 . . . 120.67
C3 C11 H1c11 . . . 109.47
C3 C11 H2c11 . . . 109.47
C3 C11 H3c11 . . . 109.47
H1c11 C11 H2c11 . . . 109.47
H1c11 C11 H3c11 . . . 109.47
H2c11 C11 H3c11 . . . 109.47
N6 C29 C34 . . . 121.3(2)
N6 C29 C30 . . . 118.3(3)
C34 C29 C30 . . . 120.5(3)
C63 C71 H1c71 . . . 109.47
C63 C71 H2c71 . . . 109.47
C63 C71 H3c71 . . . 109.47
H1c71 C71 H2c71 . . . 109.47
H1c71 C71 H3c71 . . . 109.47
H2c71 C71 H3c71 . . . 109.47
C41 C46 C45 . . . 118.9(3)
C41 C46 H1c46 . . . 120.55
C45 C46 H1c46 . . . 120.55
C13 C24 H1c24 . . . 109.47
C13 C24 H2c24 . . . 109.47
C13 C24 H3c24 . . . 109.47
H1c24 C24 H2c24 . . . 109.47
H1c24 C24 H3c24 . . . 109.47
H2c24 C24 H3c24 . . . 109.47
C15 C23 H1c23 . . . 109.47
C15 C23 H2c23 . . . 109.47
C15 C23 H3c23 . . . 109.47
H1c23 C23 H2c23 . . . 109.47
H1c23 C23 H3c23 . . . 109.47
H2c23 C23 H3c23 . . . 109.47
C17 C18 C19 . . . 119.3(3)
C17 C18 H1c18 . . . 120.37
C19 C18 H1c18 . . . 120.37
C57 C56 C55 . . . 119.7(3)
C57 C56 H1c56 . . . 120.16
C55 C56 H1c56 . . . 120.16
C42 C43 C44 . . . 121.5(3)
C42 C43 H1c43 . . . 119.24
C44 C43 H1c43 . . . 119.24
C70 C69 C68 . . . 120.5(4)
C70 C69 H1c69 . . . 119.75
C68 C69 H1c69 . . . 119.75
C29 C30 C31 . . . 119.0(3)
C29 C30 H1c30 . . . 120.49
C31 C30 H1c30 . . . 120.49
N7 C39 C38 . . . 111.7(3)
N7 C39 C47 . . . 118.7(3)
C38 C39 C47 . . . 129.6(3)
C49 C60 H1c60 . . . 109.47
C49 C60 H2c60 . . . 109.47
C49 C60 H3c60 . . . 109.47
H1c60 C60 H2c60 . . . 109.47
H1c60 C60 H3c60 . . . 109.47
H2c60 C60 H3c60 . . . 109.47
C51 C59 H1c59 . . . 109.47
C51 C59 H2c59 . . . 109.47
C51 C59 H3c59 . . . 109.47
H1c59 C59 H2c59 . . . 109.47
H1c59 C59 H3c59 . . . 109.47
H2c59 C59 H3c59 . . . 109.47
C32 C31 C30 . . . 120.6(3)
C32 C31 H1c31 . . . 119.72
C30 C31 H1c31 . . . 119.72
C39 C47 H1c47 . . . 109.47
C39 C47 H2c47 . . . 109.47
C39 C47 H3c47 . . . 109.47
H1c47 C47 H2c47 . . . 109.47
H1c47 C47 H3c47 . . . 109.47
H2c47 C47 H3c47 . . . 109.47
C44 C45 C46 . . . 121.4(3)
C44 C45 H1c45 . . . 119.3
C46 C45 H1c45 . . . 119.3
C1 C12 H1c12 . . . 109.47
C1 C12 H2c12 . . . 109.47
C1 C12 H3c12 . . . 109.47
H1c12 C12 H2c12 . . . 109.47
H1c12 C12 H3c12 . . . 109.47
H2c12 C12 H3c12 . . . 109.47

loop_
_geom_bond_atom_site_label_1
_geom_bond_atom_site_label_2
_geom_bond_site_symmetry_1
_geom_bond_site_symmetry_2
_geom_bond_distance
Fe2 O7 . . 2.008(2)
Fe2 O9 . . 2.045(2)
Fe2 O8 . . 1.987(2)
Fe2 O10 . . 1.982(2)
Fe2 O11 . . 2.035(2)
Fe2 O12 . . 1.977(2)
Fe1 O6 . . 1.965(2)
Fe1 O5 . . 2.017(2)
Fe1 O4 . . 1.979(2)
Fe1 O2 . . 1.986(2)
Fe1 O1 . . 2.035(2)
Fe1 O3 . . 2.049(2)
O6 C28 . . 1.282(4)
O5 C25 . . 1.268(4)
O7 C37 . . 1.277(3)
O4 C16 . . 1.275(3)
O9 C49 . . 1.263(3)
O2 C4 . . 1.279(4)
O8 C40 . . 1.273(3)
O10 C52 . . 1.286(3)
O1 C1 . . 1.270(4)
O11 C61 . . 1.273(5)
O3 C13 . . 1.266(3)
O12 C64 . . 1.279(4)
N4 N3 . . 1.399(3)
N4 C16 . . 1.352(4)
N4 C17 . . 1.423(4)
N5 N6 . . 1.393(4)
N5 C27 . . 1.326(4)
N8 N7 . . 1.395(4)
N8 C40 . . 1.360(3)
N8 C41 . . 1.425(4)
N2 N1 . . 1.404(4)
N2 C4 . . 1.363(4)
N2 C5 . . 1.411(4)
N11 N12 . . 1.405(4)
N11 C63 . . 1.306(4)
N12 C64 . . 1.355(4)
N12 C65 . . 1.415(4)
N3 C15 . . 1.307(5)
N6 C28 . . 1.358(4)
N6 C29 . . 1.420(4)
N9 N10 . . 1.405(3)
N9 C51 . . 1.312(4)
N1 C3 . . 1.306(4)
C2 C4 . . 1.419(4)
C2 C3 . . 1.436(5)
C2 C1 . . 1.411(4)
N7 C39 . . 1.306(4)
N10 C52 . . 1.355(4)
N10 C53 . . 1.424(4)
C35 C27 . . 1.480(5)
C35 H1c35 . . 0.96
C35 H2c35 . . 0.96
C35 H3c35 . . 0.96
C64 C62 . . 1.412(4)
C63 C62 . . 1.443(5)
C63 C71 . . 1.489(5)
C65 C70 . . 1.388(5)
C65 C66 . . 1.399(5)
C26 C25 . . 1.403(4)
C26 C27 . . 1.437(4)
C26 C28 . . 1.421(4)
C37 C38 . . 1.406(4)
C37 C48 . . 1.491(5)
C33 C34 . . 1.396(4)
C33 C32 . . 1.382(4)
C33 H1c33 . . 0.96
C58 C53 . . 1.394(5)
C58 C57 . . 1.384(4)
C58 H1c58 . . 0.96
C52 C50 . . 1.418(4)
C25 C36 . . 1.505(4)
C38 C40 . . 1.424(4)
C38 C39 . . 1.437(4)
C3 C11 . . 1.493(5)
C16 C14 . . 1.420(5)
C61 C62 . . 1.395(4)
C61 C72 . . 1.513(4)
C20 C21 . . 1.391(6)
C20 C19 . . 1.388(5)
C20 H1c20 . . 0.96
C21 C22 . . 1.385(5)
C21 H1c21 . . 0.96
C70 C69 . . 1.392(4)
C70 H1c70 . . 0.96
C6 C5 . . 1.404(5)
C6 C7 . . 1.381(4)
C6 H1c6 . . 0.96
C68 C67 . . 1.389(6)
C68 C69 . . 1.388(6)
C68 H1c68 . . 0.96
C5 C10 . . 1.384(5)
C41 C42 . . 1.396(4)
C41 C46 . . 1.387(4)
C1 C12 . . 1.496(4)
C53 C54 . . 1.390(5)
C34 C29 . . 1.378(4)
C34 H1c34 . . 0.96
C17 C22 . . 1.410(4)
C17 C18 . . 1.386(5)
C7 C8 . . 1.383(5)
C7 H1c7 . . 0.96
C66 C67 . . 1.387(4)
C66 H1c66 . . 0.96
C15 C14 . . 1.437(4)
C15 C23 . . 1.493(5)
C42 C43 . . 1.378(6)
C42 H1c42 . . 0.96
C14 C13 . . 1.408(5)
C48 H1c48 . . 0.96
C48 H2c48 . . 0.96
C48 H3c48 . . 0.96
C51 C50 . . 1.435(4)
C51 C59 . . 1.504(4)
C32 C31 . . 1.384(5)
C32 H1c32 . . 0.96
C49 C50 . . 1.404(4)
C49 C60 . . 1.505(4)
C54 C55 . . 1.400(5)
C54 H1c54 . . 0.96
C13 C24 . . 1.503(5)
C10 C9 . . 1.391(4)
C10 H1c10 . . 0.96
C36 H1c36 . . 0.96
C36 H2c36 . . 0.96
C36 H3c36 . . 0.96
C19 C18 . . 1.393(6)
C19 H1c19 . . 0.96
C8 C9 . . 1.398(5)
C8 H1c8 . . 0.96
C67 H1c67 . . 0.96
C57 C56 . . 1.383(5)
C57 H1c57 . . 0.96
C55 C56 . . 1.380(5)
C55 H1c55 . . 0.96
C44 C43 . . 1.394(5)
C44 C45 . . 1.374(5)
C44 H1c44 . . 0.96
C72 H1c72 . . 0.96
C72 H2c72 . . 0.96
C72 H3c72 . . 0.96
C9 H1c9 . . 0.96
C22 H1c22 . . 0.96
C11 H1c11 . . 0.96
C11 H2c11 . . 0.96
C11 H3c11 . . 0.96
C29 C30 . . 1.395(4)
C71 H1c71 . . 0.96
C71 H2c71 . . 0.96
C71 H3c71 . . 0.96
C46 C45 . . 1.394(5)
C46 H1c46 . . 0.96
C24 H1c24 . . 0.96
C24 H2c24 . . 0.96
C24 H3c24 . . 0.96
C23 H1c23 . . 0.96
C23 H2c23 . . 0.96
C23 H3c23 . . 0.96
C18 H1c18 . . 0.96
C56 H1c56 . . 0.96
C43 H1c43 . . 0.96
C69 H1c69 . . 0.96
C30 C31 . . 1.398(5)
C30 H1c30 . . 0.96
C39 C47 . . 1.499(5)
C60 H1c60 . . 0.96
C60 H2c60 . . 0.96
C60 H3c60 . . 0.96
C59 H1c59 . . 0.96
C59 H2c59 . . 0.96
C59 H3c59 . . 0.96
C31 H1c31 . . 0.96
C47 H1c47 . . 0.96
C47 H2c47 . . 0.96
C47 H3c47 . . 0.96
C45 H1c45 . . 0.96
C12 H1c12 . . 0.96
C12 H2c12 . . 0.96
C12 H3c12 . . 0.96

loop_
_geom_hbond_atom_site_label_D
_geom_hbond_atom_site_label_H
_geom_hbond_atom_site_label_A
_geom_hbond_site_symmetry_D
_geom_hbond_site_symmetry_H
_geom_hbond_site_symmetry_A
_geom_hbond_distance_DH
_geom_hbond_distance_HA
_geom_hbond_distance_DA
_geom_hbond_angle_DHA
C58 H1c58 O10 . . . 0.96 2.46 2.935(4) 110.23
C70 H1c70 O12 . . . 0.96 2.21 2.858(4) 124.03
C34 H1c34 O6 . . . 0.96 2.39 2.944(4) 116.72
C10 H1c10 O2 . . . 0.96 2.29 2.911(4) 121.58
C36 H1c36 O10 . . 1_655 0.96 2.39 3.270(5) 151.56
C46 H1c46 O8 . . . 0.96 2.36 2.934(4) 117.91
